data_1558050
loop_
_publ_author_name
'Horiuchi, Sachio'
'Ishibashi, Shoji'
'Haruki, Rie'
'Kumai, Reiji'
'Inada, Satoshi'
'Aoyagi, Shigenobu'

_publ_section_title
;
 Metaelectric multiphase transitions in a highly polarizable molecular
 crystal.
;
_journal_issue 24
_journal_name_full 'Chemical science'
_journal_page_first 6183
_journal_page_last 6192
_journal_paper_doi 10.1039/d0sc01687j
_journal_volume 11
_journal_year 2020
_chemical_formula_moiety 'C15 H12 N4'
_chemical_formula_sum 'C15 H12 N4'
_chemical_formula_weight 248.29
_chemical_name_systematic bis-(1H-benzimidazol-2-yl)-methane
_space_group_crystal_system monoclinic
_space_group_IT_number 14
_space_group_name_Hall '-P 2ybc'
_space_group_name_H-M_alt 'P 1 21/c 1'
_atom_sites_solution_hydrogens geom
_atom_sites_solution_primary direct
_atom_sites_solution_secondary difmap
_audit_update_record
;
2020-03-11 deposited with the CCDC.	2020-05-13 downloaded from the CCDC.
;
_cell_angle_alpha 90.0000
_cell_angle_beta 90.5310(10)
_cell_angle_gamma 90.0000
_cell_formula_units_Z 16
_cell_length_a 18.3346(7)
_cell_length_b 15.7546(3)
_cell_length_c 18.3241(3)
_cell_measurement_reflns_used 18146
_cell_measurement_temperature 293
_cell_measurement_theta_max 55.07
_cell_measurement_theta_min 2.20
_cell_volume 5292.8(2)
_computing_cell_refinement PROCESS-AUTO
_computing_data_collection PROCESS-AUTO
_computing_data_reduction PROCESS-AUTO
_computing_molecular_graphics 'CrystalStructure 4.3'
_computing_publication_material 'CrystalStructure 4.3 (Rigaku, 2019)'
_computing_structure_refinement 'SHELXL Version 2018/3 (Sheldrick, 2008)'
_diffrn_ambient_temperature 293
_diffrn_measured_fraction_theta_full 0.658
_diffrn_measured_fraction_theta_max 0.557
_diffrn_measurement_device_type 'IP DSC (Rigaku)'
_diffrn_radiation_type Synchrotron
_diffrn_radiation_wavelength 1.000
_diffrn_reflns_av_R_equivalents 0.0160
_diffrn_reflns_av_unetI/netI 0.0226
_diffrn_reflns_Laue_measured_fraction_full 0.658
_diffrn_reflns_Laue_measured_fraction_max 0.557
_diffrn_reflns_limit_h_max 22
_diffrn_reflns_limit_h_min -21
_diffrn_reflns_limit_k_max 14
_diffrn_reflns_limit_k_min -22
_diffrn_reflns_limit_l_max 24
_diffrn_reflns_limit_l_min -20
_diffrn_reflns_number 24825
_diffrn_reflns_point_group_measured_fraction_full 0.658
_diffrn_reflns_point_group_measured_fraction_max 0.557
_diffrn_reflns_theta_full 36.870
_diffrn_reflns_theta_max 46.062
_diffrn_reflns_theta_min 2.398
_diffrn_standards_number 0
_exptl_absorpt_coefficient_mu 0.000
_exptl_absorpt_correction_T_max 1.000
_exptl_absorpt_correction_T_min 0.868
_exptl_absorpt_correction_type multi-scan
_exptl_absorpt_process_details 'CrystalClear (Rigaku, ????)'
_exptl_crystal_colour colorless
_exptl_crystal_density_diffrn 1.246
_exptl_crystal_density_method 'not measured'
_exptl_crystal_description block
_exptl_crystal_F_000 2080.00
_exptl_crystal_recrystallization_method 'Re-crystallisation from solvent: ethanol'
_exptl_crystal_size_max 0.100
_exptl_crystal_size_mid 0.100
_exptl_crystal_size_min 0.050
_refine_diff_density_max 0.14
_refine_diff_density_min -0.13
_refine_ls_extinction_coef 0.00075(11)
_refine_ls_extinction_method SHELXL
_refine_ls_goodness_of_fit_ref 0.909
_refine_ls_hydrogen_treatment mixed
_refine_ls_number_parameters 718
_refine_ls_number_reflns 9236
_refine_ls_number_restraints 9
_refine_ls_R_factor_all 0.0797
_refine_ls_R_factor_gt 0.0400
_refine_ls_shift/su_max 0.001
_refine_ls_structure_factor_coef Fsqd
_refine_ls_weighting_details 'w = 1/[\s^2^(Fo^2^)+(0.0802P)^2^] where P=(Fo^2^+2Fc^2^)/3'
_refine_ls_weighting_scheme calc
_refine_ls_wR_factor_gt 0.1173
_refine_ls_wR_factor_ref 0.1324
_reflns_Friedel_coverage 0.000
_reflns_number_gt 4766
_reflns_number_total 9236
_reflns_threshold_expression F^2^>2.0\s(F^2^)
_cod_data_source_file d0sc01687j2.cif
_cod_data_source_block BI2C_RT
_cod_depositor_comments
;Adding full bibliography for 1558050--1558054.cif.

 Adding full bibliography for 1558050--1558054.cif.
;
_cod_database_code 1558050

loop_
_space_group_symop_id
_space_group_symop_operation_xyz
1 +X,+Y,+Z
2 -X,1/2+Y,1/2-Z
3 -X,-Y,-Z
4 +X,-1/2-Y,-1/2+Z

loop_
_atom_site_label
_atom_site_type_symbol
_atom_site_fract_x
_atom_site_fract_y
_atom_site_fract_z
_atom_site_U_iso_or_equiv
_atom_site_adp_type
_atom_site_occupancy
_atom_site_site_symmetry_order
_atom_site_calc_flag
_atom_site_refinement_flags_posn
_atom_site_refinement_flags_adp
_atom_site_refinement_flags_occupancy
_atom_site_disorder_assembly
_atom_site_disorder_group
N1 N 0.92466(8) -0.11770(7) -0.08118(7) 0.0554(4) Uani 1 1 d . . . . .
H41 H 0.9753(10) -0.1024(10) -0.0797(9) 0.084(6) Uiso 1 1 d . . . . .
N2 N 0.80553(7) -0.09616(8) -0.07510(8) 0.0743(5) Uani 1 1 d . . . . .
N3 N 0.92942(7) 0.06839(7) 0.08588(8) 0.0575(4) Uani 1 1 d . . . . .
N4 N 0.82494(9) -0.00262(8) 0.08655(8) 0.0565(5) Uani 1 1 d . . . . .
H42 H 0.7853(10) -0.0296(10) 0.0717(9) 0.075(5) Uiso 1 1 d . . . . .
N5 N 0.66167(8) 0.18412(7) 0.17378(7) 0.0568(5) Uani 1 1 d . . . . .
N6 N 0.65894(9) 0.25171(7) 0.06697(7) 0.0552(5) Uani 1 1 d . . . . .
H43 H 0.6765(9) 0.2864(10) 0.0218(10) 0.088(6) Uiso 1 1 d . . . . .
N7 N 0.83085(7) 0.36277(7) 0.16970(6) 0.0595(4) Uani 1 1 d . . . . .
N8 N 0.82242(9) 0.35182(8) 0.04974(7) 0.0697(5) Uani 1 1 d . . . . .
H44 H 0.8225(11) 0.3162(12) -0.0002(11) 0.128(7) Uiso 1 1 d . . . . .
N9 N 0.69499(8) -0.09740(8) 0.06916(8) 0.0737(5) Uani 1 1 d . . . . .
N10 N 0.57570(8) -0.11620(7) 0.08157(7) 0.0567(5) Uani 1 1 d . . . . .
H45 H 0.5228(10) -0.1012(10) 0.0812(9) 0.085(6) Uiso 1 1 d . . . . .
N11 N 0.67537(9) -0.00271(8) -0.09054(8) 0.0582(5) Uani 1 1 d . . . . .
H46 H 0.7153(10) -0.0293(10) -0.0748(9) 0.076(5) Uiso 1 1 d . . . . .
N12 N 0.57011(7) 0.06704(7) -0.08956(8) 0.0570(5) Uani 1 1 d . . . . .
N13 N 0.68024(8) 0.34516(8) -0.06103(7) 0.0695(5) Uani 1 1 d . . . . .
N14 N 0.66872(7) 0.36505(7) -0.17990(6) 0.0568(4) Uani 1 1 d . . . . .
H47 H 0.6692(9) 0.3495(9) -0.2329(9) 0.089(5) Uiso 1 1 d . . . . .
N15 N 0.83737(8) 0.24678(7) -0.07585(7) 0.0583(5) Uani 1 1 d . . . . .
N16 N 0.84333(8) 0.18610(7) -0.18543(7) 0.0573(5) Uani 1 1 d . . . . .
H48 H 0.8347(10) 0.1667(10) -0.2377(9) 0.097(6) Uiso 1 1 d . . . . .
C1 C 0.87026(9) -0.06375(8) -0.06448(8) 0.0519(5) Uani 1 1 d . . . . .
C2 C 0.89265(9) -0.19209(8) -0.10475(8) 0.0537(5) Uani 1 1 d . . . . .
C3 C 0.92214(10) -0.26831(10) -0.12861(10) 0.0769(6) Uani 1 1 d . . . . .
H3 H 0.972257 -0.276583 -0.131392 0.092 Uiso 1 1 calc R U . . .
C4 C 0.87345(13) -0.33079(11) -0.14787(12) 0.0942(8) Uani 1 1 d . . . . .
H4 H 0.890921 -0.382835 -0.164068 0.113 Uiso 1 1 calc R U . . .
C5 C 0.79999(14) -0.31817(13) -0.14376(15) 0.1166(9) Uani 1 1 d . . . . .
H5 H 0.768767 -0.361974 -0.157536 0.140 Uiso 1 1 calc R U . . .
C6 C 0.77030(11) -0.24251(13) -0.11981(14) 0.1134(9) Uani 1 1 d . . . . .
H6 H 0.720133 -0.234887 -0.116650 0.136 Uiso 1 1 calc R U . . .
C7 C 0.81906(10) -0.17828(10) -0.10065(10) 0.0689(6) Uani 1 1 d . . . . .
C8 C 0.88422(9) 0.02334(8) -0.03489(8) 0.0609(5) Uani 1 1 d . . . . .
H8A H 0.932070 0.041884 -0.050435 0.073 Uiso 1 1 calc R U . . .
H8B H 0.848548 0.062072 -0.055714 0.073 Uiso 1 1 calc R U . . .
C9 C 0.88082(10) 0.02873(8) 0.04598(9) 0.0507(5) Uani 1 1 d . . . . .
C10 C 0.90343(10) 0.06266(8) 0.15735(10) 0.0551(5) Uani 1 1 d . . . . .
C11 C 0.93216(12) 0.09526(10) 0.22178(12) 0.0745(7) Uani 1 1 d . . . . .
H11 H 0.976087 0.124781 0.222290 0.089 Uiso 1 1 calc R U . . .
C12 C 0.89346(14) 0.08248(11) 0.28516(13) 0.0814(8) Uani 1 1 d . . . . .
H12 H 0.911785 0.104183 0.328827 0.098 Uiso 1 1 calc R U . . .
C13 C 0.82785(12) 0.03807(11) 0.28557(11) 0.0816(7) Uani 1 1 d . . . . .
H13 H 0.803353 0.030677 0.329326 0.098 Uiso 1 1 calc R U . . .
C14 C 0.79866(11) 0.00494(10) 0.22234(11) 0.0712(7) Uani 1 1 d . . . . .
H14 H 0.754868 -0.024851 0.222100 0.085 Uiso 1 1 calc R U . . .
C15 C 0.83791(10) 0.01822(8) 0.15867(10) 0.0551(6) Uani 1 1 d . . . . .
C16 C 0.70035(10) 0.22140(8) 0.12262(8) 0.0506(5) Uani 1 1 d . . . . .
C17 C 0.58954(11) 0.18982(8) 0.15132(8) 0.0555(6) Uani 1 1 d . . . . .
C18 C 0.52609(12) 0.15921(10) 0.18319(10) 0.0749(7) Uani 1 1 d . . . . .
H18 H 0.527647 0.131395 0.227945 0.090 Uiso 1 1 calc R U . . .
C19 C 0.46139(11) 0.17119(11) 0.14682(11) 0.0827(7) Uani 1 1 d . . . . .
H19 H 0.418201 0.151453 0.166918 0.099 Uiso 1 1 calc R U . . .
C20 C 0.46003(13) 0.21298(11) 0.07962(12) 0.0788(7) Uani 1 1 d . . . . .
H20 H 0.415501 0.220204 0.055708 0.095 Uiso 1 1 calc R U . . .
C21 C 0.52232(11) 0.24393(10) 0.04742(10) 0.0694(7) Uani 1 1 d . . . . .
H21 H 0.520519 0.271756 0.002678 0.083 Uiso 1 1 calc R U . . .
C22 C 0.58757(10) 0.23184(8) 0.08445(8) 0.0518(5) Uani 1 1 d . . . . .
C23 C 0.78161(9) 0.22665(8) 0.12195(8) 0.0598(5) Uani 1 1 d . . . . .
H23A H 0.799285 0.192351 0.081859 0.072 Uiso 1 1 calc R U . . .
H23B H 0.800324 0.201890 0.166828 0.072 Uiso 1 1 calc R U . . .
C24 C 0.81238(9) 0.31403(8) 0.11460(8) 0.0516(5) Uani 1 1 d . . . . .
C25 C 0.85601(9) 0.43744(9) 0.13797(8) 0.0588(5) Uani 1 1 d . . . . .
C26 C 0.88347(11) 0.51138(10) 0.16979(9) 0.0835(7) Uani 1 1 d . . . . .
H26 H 0.887496 0.516527 0.220227 0.100 Uiso 1 1 calc R U . . .
C27 C 0.90431(13) 0.57605(11) 0.12492(11) 0.0995(8) Uani 1 1 d . . . . .
H27 H 0.923491 0.625359 0.145341 0.119 Uiso 1 1 calc R U . . .
C28 C 0.89765(15) 0.57006(12) 0.05062(12) 0.1235(10) Uani 1 1 d . . . . .
H28 H 0.911407 0.615806 0.021779 0.148 Uiso 1 1 calc R U . . .
C29 C 0.87109(14) 0.49792(13) 0.01780(10) 0.1136(10) Uani 1 1 d . . . . .
H29 H 0.866931 0.493538 -0.032679 0.136 Uiso 1 1 calc R U . . .
C30 C 0.85084(10) 0.43217(9) 0.06313(8) 0.0692(6) Uani 1 1 d . . . . .
C31 C 0.63012(9) -0.06395(8) 0.06127(8) 0.0532(5) Uani 1 1 d . . . . .
C32 C 0.68155(10) -0.17872(10) 0.09671(10) 0.0706(6) Uani 1 1 d . . . . .
C33 C 0.73032(11) -0.24361(13) 0.11443(14) 0.1140(9) Uani 1 1 d . . . . .
H33 H 0.780367 -0.237092 0.108837 0.137 Uiso 1 1 calc R U . . .
C34 C 0.70066(14) -0.31799(13) 0.14066(16) 0.1235(10) Uani 1 1 d . . . . .
H34 H 0.731837 -0.362293 0.153268 0.148 Uiso 1 1 calc R U . . .
C35 C 0.62711(14) -0.32910(11) 0.14886(13) 0.1017(8) Uani 1 1 d . . . . .
H35 H 0.609838 -0.380468 0.166777 0.122 Uiso 1 1 calc R U . . .
C36 C 0.57813(11) -0.26586(10) 0.13115(10) 0.0830(7) Uani 1 1 d . . . . .
H36 H 0.528125 -0.272931 0.136674 0.100 Uiso 1 1 calc R U . . .
C37 C 0.60774(10) -0.19097(9) 0.10459(9) 0.0566(5) Uani 1 1 d . . . . .
C38 C 0.61640(9) 0.02292(8) 0.03105(8) 0.0625(6) Uani 1 1 d . . . . .
H38A H 0.568649 0.041769 0.046623 0.075 Uiso 1 1 calc R U . . .
H38B H 0.652210 0.061631 0.051648 0.075 Uiso 1 1 calc R U . . .
C39 C 0.61959(10) 0.02822(8) -0.04995(9) 0.0528(6) Uani 1 1 d . . . . .
C40 C 0.66234(10) 0.01806(8) -0.16285(10) 0.0568(6) Uani 1 1 d . . . . .
C41 C 0.70135(12) 0.00562(10) -0.22654(11) 0.0740(7) Uani 1 1 d . . . . .
H41A H 0.745454 -0.023525 -0.226639 0.089 Uiso 1 1 calc R U . . .
C42 C 0.67142(13) 0.03858(11) -0.28935(11) 0.0850(7) Uani 1 1 d . . . . .
H42A H 0.695939 0.031907 -0.333186 0.102 Uiso 1 1 calc R U . . .
C43 C 0.60538(14) 0.08164(11) -0.28892(13) 0.0846(8) Uani 1 1 d . . . . .
H43A H 0.586688 0.102966 -0.332564 0.101 Uiso 1 1 calc R U . . .
C44 C 0.56673(12) 0.09366(10) -0.22557(12) 0.0762(7) Uani 1 1 d . . . . .
H44A H 0.522434 0.122426 -0.225989 0.091 Uiso 1 1 calc R U . . .
C45 C 0.59603(10) 0.06146(8) -0.16106(10) 0.0551(6) Uani 1 1 d . . . . .
C46 C 0.68931(9) 0.31225(8) -0.12610(8) 0.0530(5) Uani 1 1 d . . . . .
C47 C 0.65174(10) 0.42653(10) -0.07317(8) 0.0675(6) Uani 1 1 d . . . . .
C48 C 0.63258(13) 0.49054(13) -0.02487(10) 0.1033(9) Uani 1 1 d . . . . .
H48A H 0.637541 0.483101 0.025274 0.124 Uiso 1 1 calc R U . . .
C49 C 0.60607(14) 0.56517(13) -0.05341(12) 0.1191(10) Uani 1 1 d . . . . .
H49 H 0.593655 0.609240 -0.022132 0.143 Uiso 1 1 calc R U . . .
C50 C 0.59762(13) 0.57572(11) -0.12737(11) 0.1015(8) Uani 1 1 d . . . . .
H50 H 0.578378 0.626452 -0.144953 0.122 Uiso 1 1 calc R U . . .
C51 C 0.61663(11) 0.51393(10) -0.17593(9) 0.0820(7) Uani 1 1 d . . . . .
H51 H 0.611426 0.521994 -0.225982 0.098 Uiso 1 1 calc R U . . .
C52 C 0.64402(9) 0.43864(9) -0.14750(8) 0.0580(5) Uani 1 1 d . . . . .
C53 C 0.71963(8) 0.22611(8) -0.14088(8) 0.0592(5) Uani 1 1 d . . . . .
H53A H 0.698014 0.185970 -0.107262 0.071 Uiso 1 1 calc R U . . .
H53B H 0.705674 0.209190 -0.189952 0.071 Uiso 1 1 calc R U . . .
C54 C 0.80059(10) 0.22127(8) -0.13363(8) 0.0511(5) Uani 1 1 d . . . . .
C55 C 0.90972(10) 0.22693(8) -0.09229(8) 0.0538(6) Uani 1 1 d . . . . .
C56 C 0.97336(12) 0.23729(10) -0.05142(10) 0.0706(7) Uani 1 1 d . . . . .
H56 H 0.972362 0.262327 -0.005476 0.085 Uiso 1 1 calc R U . . .
C57 C 1.03797(13) 0.20943(11) -0.08088(12) 0.0783(7) Uani 1 1 d . . . . .
H57 H 1.080825 0.216005 -0.053919 0.094 Uiso 1 1 calc R U . . .
C58 C 1.04148(11) 0.17173(10) -0.14965(11) 0.0833(6) Uani 1 1 d . . . . .
H58 H 1.086190 0.153916 -0.167681 0.100 Uiso 1 1 calc R U . . .
C59 C 0.97946(12) 0.16084(11) -0.19070(11) 0.0776(7) Uani 1 1 d . . . . .
H59 H 0.980749 0.135386 -0.236463 0.093 Uiso 1 1 calc R U . . .
C60 C 0.91475(11) 0.18934(8) -0.16116(9) 0.0565(6) Uani 1 1 d . . . . .

loop_
_atom_site_aniso_label
_atom_site_aniso_U_11
_atom_site_aniso_U_22
_atom_site_aniso_U_33
_atom_site_aniso_U_23
_atom_site_aniso_U_13
_atom_site_aniso_U_12
N1 0.0429(10) 0.0497(7) 0.0736(10) -0.0064(6) -0.0011(9) -0.0043(7)
N2 0.0479(10) 0.0617(8) 0.1132(12) -0.0215(7) -0.0109(10) 0.0039(7)
N3 0.0479(11) 0.0474(6) 0.0771(10) -0.0078(6) 0.0017(10) -0.0048(6)
N4 0.0477(11) 0.0463(7) 0.0754(11) 0.0041(6) -0.0045(10) -0.0062(7)
N5 0.0740(12) 0.0465(6) 0.0498(8) 0.0061(5) -0.0076(9) -0.0077(6)
N6 0.0718(13) 0.0478(6) 0.0458(8) 0.0061(5) -0.0008(10) 0.0048(7)
N7 0.0770(11) 0.0533(7) 0.0481(8) 0.0035(5) -0.0090(8) -0.0059(6)
N8 0.1004(14) 0.0650(8) 0.0438(8) -0.0036(6) 0.0013(9) -0.0209(8)
N9 0.0484(11) 0.0611(8) 0.1115(12) 0.0159(7) -0.0111(10) -0.0042(7)
N10 0.0436(11) 0.0520(7) 0.0746(10) 0.0068(6) -0.0008(10) 0.0028(7)
N11 0.0515(12) 0.0460(7) 0.0770(11) -0.0063(6) -0.0068(11) 0.0063(7)
N12 0.0455(11) 0.0479(6) 0.0777(11) 0.0058(6) 0.0060(10) 0.0063(6)
N13 0.1006(14) 0.0616(8) 0.0462(8) 0.0028(6) -0.0006(10) 0.0151(7)
N14 0.0734(11) 0.0528(7) 0.0440(8) -0.0037(5) -0.0071(9) 0.0060(6)
N15 0.0763(12) 0.0485(6) 0.0499(8) -0.0061(5) -0.0054(10) -0.0040(7)
N16 0.0749(12) 0.0491(6) 0.0477(8) -0.0055(6) -0.0083(9) 0.0065(7)
C1 0.0482(12) 0.0462(8) 0.0613(10) 0.0014(6) -0.0020(10) 0.0006(8)
C2 0.0468(13) 0.0503(8) 0.0641(11) -0.0103(7) 0.0007(11) -0.0024(8)
C3 0.0690(14) 0.0618(10) 0.0998(14) -0.0212(9) -0.0062(13) 0.0035(9)
C4 0.0960(19) 0.0636(11) 0.1229(18) -0.0346(10) 0.0011(17) -0.0079(11)
C5 0.0819(19) 0.0877(14) 0.180(3) -0.0639(14) -0.0021(19) -0.0239(13)
C6 0.0593(15) 0.0947(15) 0.186(2) -0.0581(15) -0.0091(16) -0.0127(11)
C7 0.0478(13) 0.0630(10) 0.0959(14) -0.0215(9) -0.0055(12) -0.0036(8)
C8 0.0655(14) 0.0414(7) 0.0757(12) 0.0019(6) -0.0010(11) -0.0023(7)
C9 0.0448(13) 0.0359(7) 0.0714(12) 0.0012(7) 0.0018(12) -0.0007(7)
C10 0.0500(13) 0.0431(7) 0.0722(13) -0.0021(7) 0.0005(12) 0.0019(7)
C11 0.0736(17) 0.0652(10) 0.0843(15) -0.0095(9) -0.0087(15) -0.0057(9)
C12 0.104(2) 0.0682(11) 0.0715(15) -0.0056(9) -0.0061(17) 0.0087(11)
C13 0.0999(19) 0.0691(11) 0.0760(13) 0.0140(9) 0.0078(15) 0.0195(11)
C14 0.0684(17) 0.0625(9) 0.0828(13) 0.0171(9) 0.0067(13) 0.0053(9)
C15 0.0546(15) 0.0411(7) 0.0698(11) 0.0071(7) -0.0008(12) 0.0062(7)
C16 0.0664(14) 0.0361(6) 0.0492(10) -0.0006(6) -0.0063(11) 0.0014(7)
C17 0.0707(15) 0.0432(7) 0.0525(11) -0.0023(6) -0.0038(12) -0.0036(8)
C18 0.0822(17) 0.0667(10) 0.0758(14) 0.0046(9) 0.0008(15) -0.0137(11)
C19 0.0701(16) 0.0736(11) 0.1045(16) -0.0113(10) 0.0041(15) -0.0085(10)
C20 0.0723(17) 0.0700(11) 0.0939(16) -0.0147(10) -0.0144(15) 0.0100(10)
C21 0.0791(17) 0.0622(10) 0.0667(13) -0.0039(8) -0.0125(14) 0.0149(10)
C22 0.0633(14) 0.0406(7) 0.0516(10) -0.0037(6) -0.0011(12) 0.0052(7)
C23 0.0716(14) 0.0427(7) 0.0651(11) 0.0016(6) -0.0061(11) 0.0029(8)
C24 0.0576(12) 0.0489(8) 0.0483(9) 0.0002(6) -0.0022(10) 0.0039(7)
C25 0.0687(13) 0.0556(8) 0.0519(10) 0.0005(7) -0.0061(10) -0.0099(8)
C26 0.1144(18) 0.0698(10) 0.0659(12) -0.0042(8) -0.0171(13) -0.0253(11)
C27 0.134(2) 0.0738(12) 0.0908(15) 0.0023(10) -0.0147(16) -0.0452(12)
C28 0.190(3) 0.0900(14) 0.0904(16) 0.0246(11) -0.0164(18) -0.0688(16)
C29 0.175(3) 0.1043(15) 0.0612(12) 0.0152(10) -0.0091(16) -0.0656(16)
C30 0.0908(15) 0.0627(9) 0.0542(10) 0.0041(7) -0.0049(11) -0.0222(9)
C31 0.0491(12) 0.0472(8) 0.0633(10) -0.0032(7) -0.0052(10) -0.0004(8)
C32 0.0504(14) 0.0624(10) 0.0988(14) 0.0182(9) -0.0099(12) 0.0025(8)
C33 0.0585(15) 0.0957(15) 0.188(2) 0.0546(15) -0.0100(16) 0.0148(11)
C34 0.087(2) 0.0896(15) 0.194(3) 0.0669(15) -0.008(2) 0.0217(13)
C35 0.099(2) 0.0706(12) 0.1349(19) 0.0432(11) -0.0014(19) 0.0056(12)
C36 0.0716(15) 0.0692(11) 0.1081(15) 0.0273(10) -0.0063(13) -0.0029(10)
C37 0.0482(13) 0.0548(9) 0.0667(11) 0.0107(7) -0.0027(11) 0.0005(8)
C38 0.0671(14) 0.0412(7) 0.0792(12) -0.0053(7) -0.0022(12) 0.0014(7)
C39 0.0479(14) 0.0354(7) 0.0750(12) -0.0025(7) -0.0021(12) 0.0017(7)
C40 0.0543(16) 0.0407(7) 0.0752(12) -0.0101(7) -0.0021(12) -0.0052(7)
C41 0.0749(18) 0.0610(9) 0.0863(13) -0.0203(9) 0.0083(14) -0.0035(9)
C42 0.108(2) 0.0705(11) 0.0765(14) -0.0128(10) 0.0087(15) -0.0198(12)
C43 0.110(2) 0.0717(11) 0.0714(15) 0.0084(10) -0.0060(17) -0.0105(12)
C44 0.0768(18) 0.0676(10) 0.0839(15) 0.0120(10) -0.0087(16) 0.0034(10)
C45 0.0492(14) 0.0444(7) 0.0718(13) 0.0001(7) 0.0064(12) -0.0033(7)
C46 0.0621(12) 0.0458(7) 0.0510(9) 0.0023(6) -0.0063(10) -0.0038(7)
C47 0.0871(15) 0.0657(10) 0.0496(10) -0.0039(7) -0.0030(11) 0.0186(9)
C48 0.150(2) 0.1018(15) 0.0581(12) -0.0176(10) -0.0012(15) 0.0521(15)
C49 0.173(3) 0.0934(14) 0.0907(16) -0.0276(11) -0.0155(18) 0.0637(15)
C50 0.137(2) 0.0726(12) 0.0944(16) -0.0092(10) -0.0206(16) 0.0455(12)
C51 0.1096(18) 0.0690(10) 0.0671(12) 0.0025(8) -0.0157(13) 0.0269(10)
C52 0.0659(13) 0.0532(8) 0.0548(10) -0.0037(7) -0.0039(10) 0.0094(8)
C53 0.0718(14) 0.0445(7) 0.0613(10) -0.0027(6) -0.0075(10) -0.0054(8)
C54 0.0717(14) 0.0350(6) 0.0464(10) -0.0024(6) -0.0034(11) 0.0006(7)
C55 0.0702(15) 0.0412(7) 0.0500(10) 0.0039(6) -0.0023(12) -0.0038(8)
C56 0.0844(17) 0.0596(9) 0.0676(12) 0.0014(8) -0.0145(14) -0.0131(10)
C57 0.0733(17) 0.0699(11) 0.0915(14) 0.0135(9) -0.0138(15) -0.0075(10)
C58 0.0739(16) 0.0739(11) 0.1021(14) 0.0114(9) 0.0019(15) 0.0069(10)
C59 0.0872(18) 0.0713(11) 0.0743(14) -0.0045(9) -0.0005(15) 0.0139(11)
C60 0.0742(16) 0.0439(7) 0.0515(11) 0.0035(6) -0.0027(13) 0.0038(8)

loop_
_atom_type_symbol
_atom_type_description
_atom_type_scat_dispersion_real
_atom_type_scat_dispersion_imag
_atom_type_scat_source
C C 0.0074 0.0035
;
International Tables for Crystallography
(Vol. C, Tables 4.2.6.8 and 6.1.1.4)
;
H H 0.0000 0.0000
;
International Tables for Crystallography
(Vol. C, Table 6.1.1.4)
;
N N 0.0135 0.0070
;
International Tables for Crystallography
(Vol. C, Tables 4.2.6.8 and 6.1.1.4)
;

loop_
_geom_angle_atom_site_label_1
_geom_angle_atom_site_label_2
_geom_angle_atom_site_label_3
_geom_angle
_geom_angle_site_symmetry_1
_geom_angle_site_symmetry_3
_geom_angle_publ_flag
C1 N1 C2 107.07(13) . . ?
C1 N1 H41 123.6(10) . . ?
C2 N1 H41 129.2(10) . . ?
C1 N2 C7 104.36(13) . . ?
C9 N3 C10 104.84(14) . . ?
C9 N4 C15 108.18(14) . . ?
C9 N4 H42 128.8(11) . . ?
C15 N4 H42 123.0(11) . . ?
C16 N5 C17 106.18(12) . . ?
C16 N6 C22 105.70(14) . . ?
C16 N6 H43 127.4(9) . . ?
C22 N6 H43 126.8(9) . . ?
C24 N7 C25 104.93(12) . . ?
C24 N8 C30 107.56(12) . . ?
C24 N8 H44 121.6(10) . . ?
C30 N8 H44 128.6(11) . . ?
C31 N9 C32 104.22(14) . . ?
C31 N10 C37 106.94(14) . . ?
C31 N10 H45 125.1(10) . . ?
C37 N10 H45 127.9(10) . . ?
C39 N11 C40 108.35(14) . . ?
C39 N11 H46 127.8(11) . . ?
C40 N11 H46 123.8(11) . . ?
C39 N12 C45 104.49(15) . . ?
C46 N13 C47 105.51(11) . . ?
C46 N14 C52 107.21(12) . . ?
C46 N14 H47 123.8(9) . . ?
C52 N14 H47 128.9(9) . . ?
C54 N15 C55 103.82(14) . . ?
C54 N16 C60 108.20(13) . . ?
C54 N16 H48 134.2(10) . . ?
C60 N16 H48 117.0(10) . . ?
N2 C1 N1 113.16(12) . . ?
N2 C1 C8 124.40(15) . . ?
N1 C1 C8 122.41(14) . . ?
C7 C2 N1 105.35(13) . . ?
C7 C2 C3 122.76(14) . . ?
N1 C2 C3 131.90(16) . . ?
C4 C3 C2 116.53(18) . . ?
C4 C3 H3 121.7 . . ?
C2 C3 H3 121.7 . . ?
C5 C4 C3 121.43(18) . . ?
C5 C4 H4 119.3 . . ?
C3 C4 H4 119.3 . . ?
C4 C5 C6 122.31(18) . . ?
C4 C5 H5 118.8 . . ?
C6 C5 H5 118.8 . . ?
C5 C6 C7 116.90(19) . . ?
C5 C6 H6 121.6 . . ?
C7 C6 H6 121.6 . . ?
C2 C7 C6 120.07(16) . . ?
C2 C7 N2 110.07(13) . . ?
C6 C7 N2 129.86(17) . . ?
C9 C8 C1 113.88(12) . . ?
C9 C8 H8A 108.8 . . ?
C1 C8 H8A 108.8 . . ?
C9 C8 H8B 108.8 . . ?
C1 C8 H8B 108.8 . . ?
H8A C8 H8B 107.7 . . ?
N3 C9 N4 112.34(16) . . ?
N3 C9 C8 123.41(18) . . ?
N4 C9 C8 124.15(13) . . ?
C11 C10 C15 119.5(2) . . ?
C11 C10 N3 129.96(18) . . ?
C15 C10 N3 110.49(14) . . ?
C12 C11 C10 117.89(18) . . ?
C12 C11 H11 121.1 . . ?
C10 C11 H11 121.1 . . ?
C11 C12 C13 121.90(18) . . ?
C11 C12 H12 119.1 . . ?
C13 C12 H12 119.1 . . ?
C14 C13 C12 121.1(2) . . ?
C14 C13 H13 119.5 . . ?
C12 C13 H13 119.5 . . ?
C13 C14 C15 116.68(18) . . ?
C13 C14 H14 121.7 . . ?
C15 C14 H14 121.7 . . ?
N4 C15 C10 104.14(17) . . ?
N4 C15 C14 132.90(17) . . ?
C10 C15 C14 122.92(16) . . ?
N5 C16 N6 113.03(15) . . ?
N5 C16 C23 125.04(12) . . ?
N6 C16 C23 121.84(16) . . ?
N5 C17 C18 130.72(14) . . ?
N5 C17 C22 108.01(17) . . ?
C18 C17 C22 121.23(16) . . ?
C19 C18 C17 118.15(17) . . ?
C19 C18 H18 120.9 . . ?
C17 C18 H18 120.9 . . ?
C18 C19 C20 120.2(2) . . ?
C18 C19 H19 119.9 . . ?
C20 C19 H19 119.9 . . ?
C21 C20 C19 122.40(17) . . ?
C21 C20 H20 118.8 . . ?
C19 C20 H20 118.8 . . ?
C20 C21 C22 117.21(16) . . ?
C20 C21 H21 121.4 . . ?
C22 C21 H21 121.4 . . ?
C21 C22 N6 132.05(16) . . ?
C21 C22 C17 120.82(19) . . ?
N6 C22 C17 107.09(14) . . ?
C16 C23 C24 115.44(12) . . ?
C16 C23 H23A 108.4 . . ?
C24 C23 H23A 108.4 . . ?
C16 C23 H23B 108.4 . . ?
C24 C23 H23B 108.4 . . ?
H23A C23 H23B 107.5 . . ?
N7 C24 N8 112.66(12) . . ?
N7 C24 C23 124.45(13) . . ?
N8 C24 C23 122.88(12) . . ?
C30 C25 N7 110.18(12) . . ?
C30 C25 C26 119.22(14) . . ?
N7 C25 C26 130.60(14) . . ?
C27 C26 C25 118.24(16) . . ?
C27 C26 H26 120.9 . . ?
C25 C26 H26 120.9 . . ?
C26 C27 C28 121.63(16) . . ?
C26 C27 H27 119.2 . . ?
C28 C27 H27 119.2 . . ?
C27 C28 C29 121.38(18) . . ?
C27 C28 H28 119.3 . . ?
C29 C28 H28 119.3 . . ?
C28 C29 C30 116.99(17) . . ?
C28 C29 H29 121.5 . . ?
C30 C29 H29 121.5 . . ?
C25 C30 C29 122.53(15) . . ?
C25 C30 N8 104.66(13) . . ?
C29 C30 N8 132.81(15) . . ?
N9 C31 N10 113.46(13) . . ?
N9 C31 C38 123.98(16) . . ?
N10 C31 C38 122.55(14) . . ?
C37 C32 C33 120.12(16) . . ?
C37 C32 N9 110.05(13) . . ?
C33 C32 N9 129.82(18) . . ?
C34 C33 C32 116.7(2) . . ?
C34 C33 H33 121.6 . . ?
C32 C33 H33 121.6 . . ?
C35 C34 C33 122.57(18) . . ?
C35 C34 H34 118.7 . . ?
C33 C34 H34 118.7 . . ?
C34 C35 C36 121.46(18) . . ?
C34 C35 H35 119.3 . . ?
C36 C35 H35 119.3 . . ?
C35 C36 C37 116.15(19) . . ?
C35 C36 H36 121.9 . . ?
C37 C36 H36 121.9 . . ?
C32 C37 N10 105.33(13) . . ?
C32 C37 C36 122.96(15) . . ?
N10 C37 C36 131.71(17) . . ?
C39 C38 C31 114.35(12) . . ?
C39 C38 H38A 108.7 . . ?
C31 C38 H38A 108.7 . . ?
C39 C38 H38B 108.7 . . ?
C31 C38 H38B 108.7 . . ?
H38A C38 H38B 107.6 . . ?
N12 C39 N11 112.65(16) . . ?
N12 C39 C38 123.10(18) . . ?
N11 C39 C38 124.18(14) . . ?
N11 C40 C41 133.32(17) . . ?
N11 C40 C45 103.66(18) . . ?
C41 C40 C45 123.00(17) . . ?
C42 C41 C40 116.53(19) . . ?
C42 C41 H41A 121.7 . . ?
C40 C41 H41A 121.7 . . ?
C41 C42 C43 121.5(2) . . ?
C41 C42 H42A 119.3 . . ?
C43 C42 H42A 119.3 . . ?
C44 C43 C42 121.82(19) . . ?
C44 C43 H43A 119.1 . . ?
C42 C43 H43A 119.1 . . ?
C43 C44 C45 117.93(19) . . ?
C43 C44 H44A 121.0 . . ?
C45 C44 H44A 121.0 . . ?
C44 C45 C40 119.3(2) . . ?
C44 C45 N12 129.86(18) . . ?
C40 C45 N12 110.85(15) . . ?
N13 C46 N14 112.68(12) . . ?
N13 C46 C53 125.08(12) . . ?
N14 C46 C53 122.23(13) . . ?
C52 C47 C48 120.25(15) . . ?
C52 C47 N13 108.51(13) . . ?
C48 C47 N13 131.23(15) . . ?
C49 C48 C47 118.00(17) . . ?
C49 C48 H48A 121.0 . . ?
C47 C48 H48A 121.0 . . ?
C50 C49 C48 121.05(18) . . ?
C50 C49 H49 119.5 . . ?
C48 C49 H49 119.5 . . ?
C51 C50 C49 121.97(16) . . ?
C51 C50 H50 119.0 . . ?
C49 C50 H50 119.0 . . ?
C50 C51 C52 117.27(15) . . ?
C50 C51 H51 121.4 . . ?
C52 C51 H51 121.4 . . ?
C47 C52 N14 106.08(12) . . ?
C47 C52 C51 121.44(14) . . ?
N14 C52 C51 132.48(14) . . ?
C54 C53 C46 113.74(11) . . ?
C54 C53 H53A 108.8 . . ?
C46 C53 H53A 108.8 . . ?
C54 C53 H53B 108.8 . . ?
C46 C53 H53B 108.8 . . ?
H53A C53 H53B 107.7 . . ?
N15 C54 N16 113.21(15) . . ?
N15 C54 C53 124.03(17) . . ?
N16 C54 C53 122.70(12) . . ?
C56 C55 C60 118.29(19) . . ?
C56 C55 N15 130.59(16) . . ?
C60 C55 N15 111.10(14) . . ?
C57 C56 C55 118.15(17) . . ?
C57 C56 H56 120.9 . . ?
C55 C56 H56 120.9 . . ?
C56 C57 C58 122.44(17) . . ?
C56 C57 H57 118.8 . . ?
C58 C57 H57 118.8 . . ?
C59 C58 C57 120.3(2) . . ?
C59 C58 H58 119.8 . . ?
C57 C58 H58 119.8 . . ?
C58 C59 C60 117.09(18) . . ?
C58 C59 H59 121.5 . . ?
C60 C59 H59 121.5 . . ?
N16 C60 C59 132.57(15) . . ?
N16 C60 C55 103.66(17) . . ?
C59 C60 C55 123.70(16) . . ?

loop_
_geom_bond_atom_site_label_1
_geom_bond_atom_site_label_2
_geom_bond_distance
_geom_bond_site_symmetry_2
_geom_bond_publ_flag
N1 C1 1.3478(19) . ?
N1 C2 1.3783(17) . ?
N1 H41 0.959(18) . ?
N2 C1 1.3048(19) . ?
N2 C7 1.3989(18) . ?
N3 C9 1.3065(16) . ?
N3 C10 1.401(2) . ?
N4 C9 1.364(2) . ?
N4 C15 1.380(2) . ?
N4 H42 0.883(16) . ?
N5 C16 1.319(2) . ?
N5 C17 1.384(2) . ?
N6 C16 1.3529(16) . ?
N6 C22 1.386(2) . ?
N6 H43 1.044(18) . ?
N7 C24 1.3105(16) . ?
N7 C25 1.3927(17) . ?
N8 C24 1.3436(19) . ?
N8 C30 1.3899(18) . ?
N8 H44 1.072(19) . ?
N9 C31 1.3076(19) . ?
N9 C32 1.3997(19) . ?
N10 C31 1.3485(19) . ?
N10 C37 1.3805(17) . ?
N10 H45 0.999(18) . ?
N11 C39 1.360(2) . ?
N11 C40 1.384(2) . ?
N11 H46 0.889(16) . ?
N12 C39 1.3082(17) . ?
N12 C45 1.401(2) . ?
N13 C46 1.3121(18) . ?
N13 C47 1.4014(18) . ?
N14 C46 1.3414(15) . ?
N14 C52 1.3808(18) . ?
N14 H47 1.002(16) . ?
N15 C54 1.3130(16) . ?
N15 C55 1.398(2) . ?
N16 C54 1.355(2) . ?
N16 C60 1.380(2) . ?
N16 H48 1.017(16) . ?
C1 C8 1.4965(17) . ?
C2 C7 1.369(2) . ?
C2 C3 1.389(2) . ?
C3 C4 1.373(2) . ?
C3 H3 0.9300 . ?
C4 C5 1.364(3) . ?
C4 H4 0.9300 . ?
C5 C6 1.384(3) . ?
C5 H5 0.9300 . ?
C6 C7 1.393(2) . ?
C6 H6 0.9300 . ?
C8 C9 1.486(2) . ?
C8 H8A 0.9700 . ?
C8 H8B 0.9700 . ?
C10 C11 1.387(2) . ?
C10 C15 1.391(2) . ?
C11 C12 1.381(3) . ?
C11 H11 0.9300 . ?
C12 C13 1.392(3) . ?
C12 H12 0.9300 . ?
C13 C14 1.375(2) . ?
C13 H13 0.9300 . ?
C14 C15 1.392(2) . ?
C14 H14 0.9300 . ?
C16 C23 1.492(2) . ?
C17 C18 1.393(2) . ?
C17 C22 1.393(2) . ?
C18 C19 1.368(2) . ?
C18 H18 0.9300 . ?
C19 C20 1.396(3) . ?
C19 H19 0.9300 . ?
C20 C21 1.379(3) . ?
C20 H20 0.9300 . ?
C21 C22 1.383(2) . ?
C21 H21 0.9300 . ?
C23 C24 1.4943(18) . ?
C23 H23A 0.9700 . ?
C23 H23B 0.9700 . ?
C25 C30 1.376(2) . ?
C25 C26 1.3946(19) . ?
C26 C27 1.366(2) . ?
C26 H26 0.9300 . ?
C27 C28 1.369(3) . ?
C27 H27 0.9300 . ?
C28 C29 1.373(2) . ?
C28 H28 0.9300 . ?
C29 C30 1.381(2) . ?
C29 H29 0.9300 . ?
C31 C38 1.4968(17) . ?
C32 C37 1.376(2) . ?
C32 C33 1.395(2) . ?
C33 C34 1.380(3) . ?
C33 H33 0.9300 . ?
C34 C35 1.369(3) . ?
C34 H34 0.9300 . ?
C35 C36 1.378(2) . ?
C35 H35 0.9300 . ?
C36 C37 1.389(2) . ?
C36 H36 0.9300 . ?
C38 C39 1.488(2) . ?
C38 H38A 0.9700 . ?
C38 H38B 0.9700 . ?
C40 C41 1.388(2) . ?
C40 C45 1.396(2) . ?
C41 C42 1.372(2) . ?
C41 H41A 0.9300 . ?
C42 C43 1.388(3) . ?
C42 H42A 0.9300 . ?
C43 C44 1.379(3) . ?
C43 H43A 0.9300 . ?
C44 C45 1.390(2) . ?
C44 H44A 0.9300 . ?
C46 C53 1.4924(18) . ?
C47 C52 1.381(2) . ?
C47 C48 1.389(2) . ?
C48 C49 1.374(2) . ?
C48 H48A 0.9300 . ?
C49 C50 1.373(3) . ?
C49 H49 0.9300 . ?
C50 C51 1.366(2) . ?
C50 H50 0.9300 . ?
C51 C52 1.3877(19) . ?
C51 H51 0.9300 . ?
C53 C54 1.491(2) . ?
C53 H53A 0.9700 . ?
C53 H53B 0.9700 . ?
C55 C56 1.390(2) . ?
C55 C60 1.398(2) . ?
C56 C57 1.378(3) . ?
C56 H56 0.9300 . ?
C57 C58 1.395(3) . ?
C57 H57 0.9300 . ?
C58 C59 1.368(2) . ?
C58 H58 0.9300 . ?
C59 C60 1.384(2) . ?
C59 H59 0.9300 . ?

loop_
_geom_torsion_atom_site_label_1
_geom_torsion_atom_site_label_2
_geom_torsion_atom_site_label_3
_geom_torsion_atom_site_label_4
_geom_torsion
_geom_torsion_site_symmetry_1
_geom_torsion_site_symmetry_2
_geom_torsion_site_symmetry_3
_geom_torsion_site_symmetry_4
_geom_torsion_publ_flag
C7 N2 C1 N1 0.2(2) . . . . ?
C7 N2 C1 C8 -178.19(14) . . . . ?
C2 N1 C1 N2 -0.08(19) . . . . ?
C2 N1 C1 C8 178.36(13) . . . . ?
C1 N1 C2 C7 -0.10(18) . . . . ?
C1 N1 C2 C3 179.99(18) . . . . ?
C7 C2 C3 C4 -0.4(3) . . . . ?
N1 C2 C3 C4 179.48(17) . . . . ?
C2 C3 C4 C5 0.1(3) . . . . ?
C3 C4 C5 C6 -0.3(4) . . . . ?
C4 C5 C6 C7 0.8(4) . . . . ?
N1 C2 C7 C6 -178.97(18) . . . . ?
C3 C2 C7 C6 1.0(3) . . . . ?
N1 C2 C7 N2 0.2(2) . . . . ?
C3 C2 C7 N2 -179.84(16) . . . . ?
C5 C6 C7 C2 -1.1(3) . . . . ?
C5 C6 C7 N2 179.9(2) . . . . ?
C1 N2 C7 C2 -0.3(2) . . . . ?
C1 N2 C7 C6 178.8(2) . . . . ?
N2 C1 C8 C9 82.1(2) . . . . ?
N1 C1 C8 C9 -96.20(19) . . . . ?
C10 N3 C9 N4 -0.09(15) . . . . ?
C10 N3 C9 C8 176.39(13) . . . . ?
C15 N4 C9 N3 0.07(16) . . . . ?
C15 N4 C9 C8 -176.38(12) . . . . ?
C1 C8 C9 N3 134.16(14) . . . . ?
C1 C8 C9 N4 -49.8(2) . . . . ?
C9 N3 C10 C11 -178.30(16) . . . . ?
C9 N3 C10 C15 0.08(15) . . . . ?
C15 C10 C11 C12 -0.5(2) . . . . ?
N3 C10 C11 C12 177.73(15) . . . . ?
C10 C11 C12 C13 0.4(3) . . . . ?
C11 C12 C13 C14 -0.1(3) . . . . ?
C12 C13 C14 C15 0.0(2) . . . . ?
C9 N4 C15 C10 -0.01(15) . . . . ?
C9 N4 C15 C14 177.81(15) . . . . ?
C11 C10 C15 N4 178.53(13) . . . . ?
N3 C10 C15 N4 -0.04(15) . . . . ?
C11 C10 C15 C14 0.4(2) . . . . ?
N3 C10 C15 C14 -178.14(12) . . . . ?
C13 C14 C15 N4 -177.62(15) . . . . ?
C13 C14 C15 C10 -0.1(2) . . . . ?
C17 N5 C16 N6 -0.16(16) . . . . ?
C17 N5 C16 C23 -176.83(12) . . . . ?
C22 N6 C16 N5 0.01(15) . . . . ?
C22 N6 C16 C23 176.79(12) . . . . ?
C16 N5 C17 C18 178.00(16) . . . . ?
C16 N5 C17 C22 0.25(16) . . . . ?
N5 C17 C18 C19 -177.23(15) . . . . ?
C22 C17 C18 C19 0.3(3) . . . . ?
C17 C18 C19 C20 0.1(3) . . . . ?
C18 C19 C20 C21 -0.3(3) . . . . ?
C19 C20 C21 C22 0.2(3) . . . . ?
C20 C21 C22 N6 177.41(16) . . . . ?
C20 C21 C22 C17 0.2(2) . . . . ?
C16 N6 C22 C21 -177.34(15) . . . . ?
C16 N6 C22 C17 0.15(15) . . . . ?
N5 C17 C22 C21 177.58(13) . . . . ?
C18 C17 C22 C21 -0.4(2) . . . . ?
N5 C17 C22 N6 -0.25(16) . . . . ?
C18 C17 C22 N6 -178.26(14) . . . . ?
N5 C16 C23 C24 -125.92(14) . . . . ?
N6 C16 C23 C24 57.70(18) . . . . ?
C25 N7 C24 N8 -1.07(19) . . . . ?
C25 N7 C24 C23 -179.58(15) . . . . ?
C30 N8 C24 N7 0.8(2) . . . . ?
C30 N8 C24 C23 179.31(15) . . . . ?
C16 C23 C24 N7 92.62(18) . . . . ?
C16 C23 C24 N8 -85.7(2) . . . . ?
C24 N7 C25 C30 1.0(2) . . . . ?
C24 N7 C25 C26 -179.22(19) . . . . ?
C30 C25 C26 C27 0.0(3) . . . . ?
N7 C25 C26 C27 -179.81(19) . . . . ?
C25 C26 C27 C28 1.1(4) . . . . ?
C26 C27 C28 C29 -1.4(4) . . . . ?
C27 C28 C29 C30 0.6(4) . . . . ?
N7 C25 C30 C29 179.1(2) . . . . ?
C26 C25 C30 C29 -0.8(3) . . . . ?
N7 C25 C30 N8 -0.5(2) . . . . ?
C26 C25 C30 N8 179.64(17) . . . . ?
C28 C29 C30 C25 0.5(4) . . . . ?
C28 C29 C30 N8 180.0(2) . . . . ?
C24 N8 C30 C25 -0.1(2) . . . . ?
C24 N8 C30 C29 -179.6(2) . . . . ?
C32 N9 C31 N10 0.30(19) . . . . ?
C32 N9 C31 C38 -178.30(14) . . . . ?
C37 N10 C31 N9 -0.31(19) . . . . ?
C37 N10 C31 C38 178.31(13) . . . . ?
C31 N9 C32 C37 -0.2(2) . . . . ?
C31 N9 C32 C33 178.8(2) . . . . ?
C37 C32 C33 C34 -1.0(4) . . . . ?
N9 C32 C33 C34 -179.8(2) . . . . ?
C32 C33 C34 C35 0.4(4) . . . . ?
C33 C34 C35 C36 0.0(5) . . . . ?
C34 C35 C36 C37 0.1(4) . . . . ?
C33 C32 C37 N10 -179.05(18) . . . . ?
N9 C32 C37 N10 0.0(2) . . . . ?
C33 C32 C37 C36 1.2(3) . . . . ?
N9 C32 C37 C36 -179.75(16) . . . . ?
C31 N10 C37 C32 0.17(18) . . . . ?
C31 N10 C37 C36 179.89(18) . . . . ?
C35 C36 C37 C32 -0.7(3) . . . . ?
C35 C36 C37 N10 179.59(18) . . . . ?
N9 C31 C38 C39 79.2(2) . . . . ?
N10 C31 C38 C39 -99.27(19) . . . . ?
C45 N12 C39 N11 -0.50(15) . . . . ?
C45 N12 C39 C38 176.52(13) . . . . ?
C40 N11 C39 N12 0.73(16) . . . . ?
C40 N11 C39 C38 -176.25(12) . . . . ?
C31 C38 C39 N12 133.03(15) . . . . ?
C31 C38 C39 N11 -50.3(2) . . . . ?
C39 N11 C40 C41 177.44(15) . . . . ?
C39 N11 C40 C45 -0.61(16) . . . . ?
N11 C40 C41 C42 -177.69(15) . . . . ?
C45 C40 C41 C42 0.0(2) . . . . ?
C40 C41 C42 C43 -0.3(2) . . . . ?
C41 C42 C43 C44 0.2(3) . . . . ?
C42 C43 C44 C45 0.3(3) . . . . ?
C43 C44 C45 C40 -0.5(2) . . . . ?
C43 C44 C45 N12 177.49(15) . . . . ?
N11 C40 C45 C44 178.70(13) . . . . ?
C41 C40 C45 C44 0.4(2) . . . . ?
N11 C40 C45 N12 0.33(16) . . . . ?
C41 C40 C45 N12 -177.98(13) . . . . ?
C39 N12 C45 C44 -178.06(16) . . . . ?
C39 N12 C45 C40 0.09(15) . . . . ?
C47 N13 C46 N14 -0.4(2) . . . . ?
C47 N13 C46 C53 179.11(15) . . . . ?
C52 N14 C46 N13 -0.1(2) . . . . ?
C52 N14 C46 C53 -179.57(14) . . . . ?
C46 N13 C47 C52 0.7(2) . . . . ?
C46 N13 C47 C48 -178.9(2) . . . . ?
C52 C47 C48 C49 0.0(3) . . . . ?
N13 C47 C48 C49 179.5(2) . . . . ?
C47 C48 C49 C50 1.1(4) . . . . ?
C48 C49 C50 C51 -1.6(4) . . . . ?
C49 C50 C51 C52 1.0(4) . . . . ?
C48 C47 C52 N14 178.87(19) . . . . ?
N13 C47 C52 N14 -0.7(2) . . . . ?
C48 C47 C52 C51 -0.6(3) . . . . ?
N13 C47 C52 C51 179.84(16) . . . . ?
C46 N14 C52 C47 0.50(19) . . . . ?
C46 N14 C52 C51 179.84(19) . . . . ?
C50 C51 C52 C47 0.0(3) . . . . ?
C50 C51 C52 N14 -179.21(19) . . . . ?
N13 C46 C53 C54 -77.8(2) . . . . ?
N14 C46 C53 C54 101.59(17) . . . . ?
C55 N15 C54 N16 0.51(15) . . . . ?
C55 N15 C54 C53 177.64(12) . . . . ?
C60 N16 C54 N15 -1.00(16) . . . . ?
C60 N16 C54 C53 -178.17(12) . . . . ?
C46 C53 C54 N15 52.62(19) . . . . ?
C46 C53 C54 N16 -130.51(14) . . . . ?
C54 N15 C55 C56 -178.49(15) . . . . ?
C54 N15 C55 C60 0.16(16) . . . . ?
C60 C55 C56 C57 -0.4(2) . . . . ?
N15 C55 C56 C57 178.17(15) . . . . ?
C55 C56 C57 C58 0.1(3) . . . . ?
C56 C57 C58 C59 -0.2(3) . . . . ?
C57 C58 C59 C60 0.6(3) . . . . ?
C54 N16 C60 C59 177.93(17) . . . . ?
C54 N16 C60 C55 0.99(15) . . . . ?
C58 C59 C60 N16 -177.33(15) . . . . ?
C58 C59 C60 C55 -0.9(3) . . . . ?
C56 C55 C60 N16 178.11(12) . . . . ?
N15 C55 C60 N16 -0.72(16) . . . . ?
C56 C55 C60 C59 0.8(2) . . . . ?
N15 C55 C60 C59 -178.01(15) . . . . ?
